data_7150618
loop_
_publ_author_name
'Reyes-Guti\'errez, Paul E.'
'Torres-Ochoa, Rub\'en O.'
'Mart\'inez, Roberto'
'Miranda, Luis D.'

_publ_section_title
;
 Synthesis of azepino[4,5-b]indolones via an intermolecular radical
 oxidative substitution of N-Boc tryptamine
;
_journal_issue 7
_journal_name_full 'Organic &amp; Biomolecular Chemistry'
_journal_page_first 1388
_journal_page_last 1396
_journal_paper_doi 10.1039/b821260k
_journal_volume 7
_journal_year 2009
_chemical_formula_moiety 'C15 H16 N2 O4'
_chemical_formula_sum 'C15 H16 N2 O4'
_chemical_formula_weight 288.30
_chemical_name_systematic
;
?
;
_space_group_IT_number 2
_symmetry_cell_setting triclinic
_symmetry_space_group_name_Hall '-P 1'
_symmetry_space_group_name_H-M 'P -1'
_atom_sites_solution_hydrogens geom
_atom_sites_solution_primary direct
_atom_sites_solution_secondary difmap
_audit_creation_method SHELXL-97
_cell_angle_alpha 93.177(2)
_cell_angle_beta 97.768(2)
_cell_angle_gamma 109.836(2)
_cell_formula_units_Z 4
_cell_length_a 10.7390(14)
_cell_length_b 11.1934(15)
_cell_length_c 12.1609(16)
_cell_measurement_reflns_used 5634
_cell_measurement_temperature 100(2)
_cell_measurement_theta_max 25.36
_cell_measurement_theta_min 2.27
_cell_volume 1354.4(3)
_computing_cell_refinement 'SMART V 5.625 (Bruker, 1999)'
_computing_data_collection 'SMART V 5.625 (Bruker, 1999)'
_computing_data_reduction 'SAINT V 7.34A (Bruker, 2006)'
_computing_molecular_graphics 'SHELXTL V 6.12 (Sheldrick, 2000)'
_computing_publication_material 'SHELXTL V 6.12 (Sheldrick, 2000)'
_computing_structure_refinement 'SHELXTL V 6.12 (Sheldrick, 2000)'
_computing_structure_solution 'SHELXTL V 6.12 (Sheldrick, 2000)'
_diffrn_ambient_temperature 100(2)
_diffrn_detector_area_resol_mean 0.661
_diffrn_measured_fraction_theta_full 0.995
_diffrn_measured_fraction_theta_max 0.995
_diffrn_measurement_device_type 'Bruker Smart Apex CCD diffractometer'
_diffrn_measurement_method \w-scans
_diffrn_radiation_monochromator graphite
_diffrn_radiation_source 'fine-focus sealed tube'
_diffrn_radiation_type MoK\a
_diffrn_radiation_wavelength 0.71073
_diffrn_reflns_av_R_equivalents 0.0370
_diffrn_reflns_av_sigmaI/netI 0.0444
_diffrn_reflns_limit_h_max 12
_diffrn_reflns_limit_h_min -12
_diffrn_reflns_limit_k_max 13
_diffrn_reflns_limit_k_min -13
_diffrn_reflns_limit_l_max 14
_diffrn_reflns_limit_l_min -14
_diffrn_reflns_number 14856
_diffrn_reflns_theta_full 25.40
_diffrn_reflns_theta_max 25.40
_diffrn_reflns_theta_min 1.70
_diffrn_standards_decay_% 0
_exptl_absorpt_coefficient_mu 0.104
_exptl_absorpt_correction_T_max 0.9880
_exptl_absorpt_correction_T_min 0.9648
_exptl_absorpt_correction_type multi-scan
_exptl_absorpt_process_details '(Sheldrick, 2007)'
_exptl_crystal_colour colorless
_exptl_crystal_density_diffrn 1.414
_exptl_crystal_density_method 'not measured'
_exptl_crystal_description prism
_exptl_crystal_F_000 608
_exptl_crystal_size_max 0.246
_exptl_crystal_size_mid 0.204
_exptl_crystal_size_min 0.128
_refine_diff_density_max 0.469
_refine_diff_density_min -0.356
_refine_diff_density_rms 0.053
_refine_ls_extinction_method none
_refine_ls_goodness_of_fit_ref 1.037
_refine_ls_hydrogen_treatment mixed
_refine_ls_matrix_type full
_refine_ls_number_parameters 456
_refine_ls_number_reflns 4968
_refine_ls_number_restraints 139
_refine_ls_restrained_S_all 1.049
_refine_ls_R_factor_all 0.0678
_refine_ls_R_factor_gt 0.0511
_refine_ls_shift/su_max 0.000
_refine_ls_shift/su_mean 0.000
_refine_ls_structure_factor_coef Fsqd
_refine_ls_weighting_details 'calc w=1/[\s^2^(Fo^2^)+(0.0600P)^2^+0.6564P] where P=(Fo^2^+2Fc^2^)/3'
_refine_ls_weighting_scheme calc
_refine_ls_wR_factor_gt 0.1195
_refine_ls_wR_factor_ref 0.1281
_reflns_number_gt 3863
_reflns_number_total 4968
_reflns_threshold_expression >2sigma(I)
_cod_data_source_file b821260k.txt
_cod_data_source_block 038MAR08
_cod_depositor_comments
;
The following automatic conversions were performed:
'_symmetry_cell_setting' value 'Triclinic' changed to 'triclinic'
according to '/home/saulius/struct/CIF-dictionaries/cif_core.dic'
dictionary named 'cif_core.dic' version 2.4.1 from 2010-06-29.

Automatic conversion script
Id: cif_fix_enum 1527 2010-12-29 10:47:43Z saulius 
;
_cod_database_code 7150618

loop_
_symmetry_equiv_pos_as_xyz
'x, y, z'
'-x, -y, -z'

loop_
_atom_site_label
_atom_site_type_symbol
_atom_site_fract_x
_atom_site_fract_y
_atom_site_fract_z
_atom_site_U_iso_or_equiv
_atom_site_adp_type
_atom_site_occupancy
_atom_site_symmetry_multiplicity
_atom_site_calc_flag
_atom_site_refinement_flags
_atom_site_disorder_assembly
_atom_site_disorder_group
O1 O 0.59628(15) 0.62968(15) -0.06594(13) 0.0291(4) Uani 1 1 d . . .
O2 O 0.80344(16) 0.82751(16) -0.06993(13) 0.0284(4) Uani 1 1 d D . .
H2 H 0.721(2) 0.794(3) -0.102(2) 0.043 Uiso 1 1 d D . .
O3 O 0.87675(18) 0.97635(16) 0.13477(15) 0.0389(5) Uani 1 1 d . A .
C1 C 0.8940(2) 0.5485(2) 0.15997(18) 0.0250(5) Uani 1 1 d . . .
H1A H 0.9500 0.5402 0.2288 0.030 Uiso 1 1 calc R . .
H1B H 0.8656 0.4671 0.1109 0.030 Uiso 1 1 calc R . .
C2 C 0.7707(2) 0.5708(2) 0.19033(18) 0.0235(5) Uani 1 1 d . . .
H2A H 0.7283 0.5062 0.2392 0.028 Uiso 1 1 calc R . .
H2B H 0.7983 0.6561 0.2329 0.028 Uiso 1 1 calc R . .
N3 N 0.67237(18) 0.56322(18) 0.09199(15) 0.0239(4) Uani 1 1 d D . .
H3 H 0.599(2) 0.502(2) 0.080(2) 0.029 Uiso 1 1 d D . .
C3 C 0.6830(2) 0.6451(2) 0.01706(18) 0.0226(5) Uani 1 1 d . . .
C5 C 0.8078(2) 0.7690(2) 0.03052(17) 0.0224(5) Uani 1 1 d . A .
N6 N 1.04698(19) 0.83082(19) 0.01359(16) 0.0265(4) Uani 1 1 d D . .
H6 H 1.046(3) 0.893(2) -0.022(2) 0.032 Uiso 1 1 d D . .
C7 C 1.2844(2) 0.8440(3) 0.0099(2) 0.0340(6) Uani 1 1 d . . .
H7 H 1.3101 0.9184 -0.0279 0.041 Uiso 1 1 calc R . .
C8 C 1.3732(2) 0.7826(3) 0.0416(2) 0.0386(6) Uani 1 1 d . . .
H8 H 1.4616 0.8153 0.0248 0.046 Uiso 1 1 calc R . .
C9 C 1.3360(2) 0.6734(3) 0.0979(2) 0.0354(6) Uani 1 1 d . . .
H9 H 1.3998 0.6339 0.1191 0.043 Uiso 1 1 calc R . .
C10 C 1.2079(2) 0.6220(2) 0.12323(19) 0.0310(6) Uani 1 1 d . . .
H10 H 1.1832 0.5479 0.1616 0.037 Uiso 1 1 calc R . .
C11 C 1.1150(2) 0.6821(2) 0.09081(18) 0.0263(5) Uani 1 1 d . . .
C12 C 0.9765(2) 0.6543(2) 0.10174(18) 0.0235(5) Uani 1 1 d . . .
C13 C 0.9391(2) 0.7468(2) 0.05193(18) 0.0234(5) Uani 1 1 d . . .
C14 C 1.1553(2) 0.7923(2) 0.03570(19) 0.0286(5) Uani 1 1 d . . .
C15 C 0.8002(2) 0.8678(2) 0.12010(18) 0.0235(5) Uani 1 1 d . . .
O4 O 0.6967(2) 0.82314(18) 0.17226(19) 0.0323(5) Uani 0.925(4) 1 d PDU A 1
C16 C 0.6792(3) 0.9115(3) 0.2580(2) 0.0331(7) Uani 0.925(4) 1 d PDU A 1
H16A H 0.6989 0.9968 0.2311 0.040 Uiso 0.925(4) 1 calc PR A 1
H16B H 0.5845 0.8806 0.2698 0.040 Uiso 0.925(4) 1 calc PR A 1
C17 C 0.7665(5) 0.9231(5) 0.3642(3) 0.0717(13) Uani 0.925(4) 1 d PDU A 1
H17A H 0.7500 0.9811 0.4191 0.108 Uiso 0.925(4) 1 calc PR A 1
H17B H 0.8605 0.9572 0.3537 0.108 Uiso 0.925(4) 1 calc PR A 1
H17C H 0.7475 0.8389 0.3912 0.108 Uiso 0.925(4) 1 calc PR A 1
O4B O 0.752(3) 0.828(3) 0.215(2) 0.040(3) Uani 0.075(4) 1 d PDU A 2
C16B C 0.716(4) 0.843(3) 0.333(2) 0.043(3) Uani 0.075(4) 1 d PDU A 2
H16C H 0.6297 0.8573 0.3305 0.052 Uiso 0.075(4) 1 calc PR A 2
H16D H 0.7143 0.7691 0.3748 0.052 Uiso 0.075(4) 1 calc PR A 2
C17B C 0.833(5) 0.959(5) 0.378(4) 0.060(6) Uani 0.075(4) 1 d PDU A 2
H17D H 0.9077 0.9348 0.4116 0.090 Uiso 0.075(4) 1 calc PR A 2
H17E H 0.8085 1.0089 0.4350 0.090 Uiso 0.075(4) 1 calc PR A 2
H17F H 0.8602 1.0116 0.3174 0.090 Uiso 0.075(4) 1 calc PR A 2
O21 O 0.50270(14) 0.56678(14) 0.64164(12) 0.0244(4) Uani 1 1 d . . .
O22 O 0.45214(16) 0.72664(15) 0.77400(12) 0.0260(4) Uani 1 1 d D . .
H22 H 0.495(3) 0.675(2) 0.778(2) 0.039 Uiso 1 1 d D . .
O23 O 0.46858(17) 0.96049(15) 0.62148(13) 0.0308(4) Uani 1 1 d . A .
C21 C 0.2203(2) 0.6668(2) 0.41755(18) 0.0231(5) Uani 1 1 d . . .
H21A H 0.1802 0.7141 0.3658 0.028 Uiso 1 1 calc R . .
H21B H 0.1775 0.5746 0.3912 0.028 Uiso 1 1 calc R . .
C22 C 0.3700(2) 0.7076(2) 0.41333(18) 0.0235(5) Uani 1 1 d . . .
H22A H 0.3829 0.6972 0.3348 0.028 Uiso 1 1 calc R . .
H22B H 0.4134 0.7993 0.4414 0.028 Uiso 1 1 calc R . .
N23 N 0.43548(18) 0.63369(18) 0.47967(16) 0.0229(4) Uani 1 1 d D . .
H23 H 0.452(2) 0.576(2) 0.4430(19) 0.027 Uiso 1 1 d D . .
C24 C 0.4572(2) 0.6387(2) 0.58989(18) 0.0205(5) Uani 1 1 d . . .
C25 C 0.4220(2) 0.7393(2) 0.65956(18) 0.0214(5) Uani 1 1 d . A .
N26 N 0.20647(18) 0.73262(18) 0.71697(15) 0.0222(4) Uani 1 1 d D . .
H26 H 0.245(2) 0.747(2) 0.7848(15) 0.027 Uiso 1 1 d D . .
C27 C -0.0326(2) 0.7108(2) 0.7264(2) 0.0256(5) Uani 1 1 d . . .
H27 H -0.0221 0.7272 0.8052 0.031 Uiso 1 1 calc R . .
C28 C -0.1541(2) 0.6869(2) 0.6595(2) 0.0280(5) Uani 1 1 d . . .
H28 H -0.2290 0.6872 0.6930 0.034 Uiso 1 1 calc R . .
C29 C -0.1706(2) 0.6619(2) 0.5432(2) 0.0272(5) Uani 1 1 d . . .
H29 H -0.2559 0.6463 0.4995 0.033 Uiso 1 1 calc R . .
C30 C -0.0647(2) 0.6598(2) 0.4913(2) 0.0256(5) Uani 1 1 d . . .
H30 H -0.0765 0.6424 0.4125 0.031 Uiso 1 1 calc R . .
C31 C 0.0608(2) 0.68370(19) 0.55724(18) 0.0208(5) Uani 1 1 d . . .
C32 C 0.1899(2) 0.68990(19) 0.53185(17) 0.0201(5) Uani 1 1 d . . .
C33 C 0.2748(2) 0.71885(19) 0.63131(17) 0.0192(5) Uani 1 1 d . . .
C34 C 0.0747(2) 0.7099(2) 0.67335(18) 0.0218(5) Uani 1 1 d . . .
C35 C 0.5100(2) 0.8771(2) 0.64419(18) 0.0236(5) Uani 1 1 d . . .
O24 O 0.6382(2) 0.8918(2) 0.6658(2) 0.0327(6) Uani 0.925(4) 1 d PDU A 1
C36 C 0.7320(3) 1.0236(3) 0.6648(4) 0.0376(8) Uani 0.925(4) 1 d PDU A 1
H36A H 0.7161 1.0540 0.5910 0.045 Uiso 0.925(4) 1 calc PR A 1
H36B H 0.7187 1.0820 0.7226 0.045 Uiso 0.925(4) 1 calc PR A 1
C37 C 0.8671(3) 1.0210(3) 0.6873(3) 0.0453(8) Uani 0.925(4) 1 d PDU A 1
H37A H 0.9320 1.1073 0.6875 0.068 Uiso 0.925(4) 1 calc PR A 1
H37B H 0.8792 0.9634 0.6293 0.068 Uiso 0.925(4) 1 calc PR A 1
H37C H 0.8815 0.9906 0.7603 0.068 Uiso 0.925(4) 1 calc PR A 1
O24B O 0.632(3) 0.856(3) 0.628(3) 0.035(5) Uani 0.075(4) 1 d PDU A 2
C36B C 0.706(5) 0.995(4) 0.658(6) 0.036(4) Uani 0.075(4) 1 d PDU A 2
H36C H 0.6524 1.0463 0.6298 0.043 Uiso 0.075(4) 1 calc PR A 2
H36D H 0.7337 1.0158 0.7400 0.043 Uiso 0.075(4) 1 calc PR A 2
C37B C 0.820(3) 1.013(3) 0.602(4) 0.046(6) Uani 0.075(4) 1 d PDU A 2
H37D H 0.8974 1.0842 0.6431 0.069 Uiso 0.075(4) 1 calc PR A 2
H37E H 0.7991 1.0331 0.5260 0.069 Uiso 0.075(4) 1 calc PR A 2
H37F H 0.8423 0.9351 0.5997 0.069 Uiso 0.075(4) 1 calc PR A 2

loop_
_atom_site_aniso_label
_atom_site_aniso_U_11
_atom_site_aniso_U_22
_atom_site_aniso_U_33
_atom_site_aniso_U_23
_atom_site_aniso_U_13
_atom_site_aniso_U_12
O1 0.0223(8) 0.0301(9) 0.0309(9) 0.0057(7) -0.0061(7) 0.0075(7)
O2 0.0243(9) 0.0334(9) 0.0268(9) 0.0097(7) 0.0029(7) 0.0086(7)
O3 0.0396(11) 0.0284(10) 0.0429(11) -0.0008(8) 0.0138(8) 0.0026(8)
C1 0.0242(12) 0.0274(12) 0.0237(11) 0.0025(9) -0.0020(9) 0.0115(10)
C2 0.0217(12) 0.0235(12) 0.0239(11) 0.0047(9) 0.0000(9) 0.0070(9)
N3 0.0175(10) 0.0218(10) 0.0287(10) 0.0045(8) -0.0010(8) 0.0036(8)
C3 0.0198(12) 0.0246(12) 0.0253(12) 0.0010(9) 0.0023(9) 0.0112(9)
C5 0.0228(12) 0.0232(11) 0.0215(11) 0.0044(9) 0.0028(9) 0.0085(9)
N6 0.0207(10) 0.0280(11) 0.0303(11) 0.0063(8) 0.0046(8) 0.0074(8)
C7 0.0240(13) 0.0435(15) 0.0331(14) 0.0047(11) 0.0057(10) 0.0093(11)
C8 0.0208(13) 0.0617(18) 0.0320(14) -0.0005(13) 0.0043(11) 0.0137(12)
C9 0.0266(14) 0.0546(17) 0.0290(13) -0.0051(12) -0.0004(10) 0.0226(12)
C10 0.0312(14) 0.0398(14) 0.0242(12) -0.0023(10) -0.0011(10) 0.0181(11)
C11 0.0234(12) 0.0338(13) 0.0214(11) -0.0037(10) -0.0001(9) 0.0123(10)
C12 0.0223(12) 0.0276(12) 0.0204(11) -0.0015(9) -0.0001(9) 0.0105(10)
C13 0.0203(12) 0.0256(12) 0.0215(11) -0.0020(9) 0.0017(9) 0.0058(9)
C14 0.0228(12) 0.0355(13) 0.0258(12) -0.0018(10) 0.0004(10) 0.0102(10)
C15 0.0198(12) 0.0233(12) 0.0287(12) 0.0076(9) 0.0035(9) 0.0088(10)
O4 0.0295(12) 0.0261(9) 0.0431(12) -0.0014(9) 0.0168(9) 0.0088(9)
C16 0.0383(15) 0.0299(14) 0.0385(14) 0.0010(11) 0.0177(11) 0.0174(12)
C17 0.091(3) 0.103(4) 0.0455(18) -0.008(2) 0.004(2) 0.071(3)
O4B 0.043(4) 0.034(4) 0.043(4) 0.001(4) 0.011(4) 0.015(4)
C16B 0.050(4) 0.043(4) 0.042(4) 0.000(4) 0.009(4) 0.024(4)
C17B 0.066(9) 0.065(8) 0.041(7) -0.006(6) -0.017(9) 0.022(7)
O21 0.0209(8) 0.0248(8) 0.0316(9) 0.0050(7) 0.0026(7) 0.0135(7)
O22 0.0258(9) 0.0302(9) 0.0241(8) 0.0039(7) -0.0014(7) 0.0146(7)
O23 0.0366(10) 0.0226(8) 0.0371(10) 0.0046(7) 0.0085(8) 0.0143(8)
C21 0.0269(12) 0.0210(11) 0.0228(11) 0.0036(9) 0.0010(9) 0.0110(9)
C22 0.0280(12) 0.0239(11) 0.0225(11) 0.0055(9) 0.0049(9) 0.0132(10)
N23 0.0243(10) 0.0223(10) 0.0268(10) 0.0022(8) 0.0061(8) 0.0136(8)
C24 0.0118(10) 0.0200(11) 0.0294(12) 0.0045(9) 0.0032(9) 0.0050(9)
C25 0.0196(11) 0.0223(11) 0.0233(11) 0.0027(9) 0.0008(9) 0.0098(9)
N26 0.0199(10) 0.0269(10) 0.0201(9) 0.0002(8) 0.0001(8) 0.0103(8)
C27 0.0223(12) 0.0252(12) 0.0310(13) 0.0005(10) 0.0055(10) 0.0105(10)
C28 0.0225(12) 0.0246(12) 0.0404(14) 0.0033(10) 0.0084(10) 0.0115(10)
C29 0.0179(12) 0.0247(12) 0.0396(14) 0.0043(10) -0.0005(10) 0.0101(10)
C30 0.0238(12) 0.0224(11) 0.0296(12) 0.0034(9) -0.0015(10) 0.0091(10)
C31 0.0200(11) 0.0154(10) 0.0287(12) 0.0035(9) 0.0026(9) 0.0085(9)
C32 0.0198(11) 0.0173(10) 0.0246(11) 0.0032(9) 0.0017(9) 0.0087(9)
C33 0.0191(11) 0.0160(10) 0.0251(11) 0.0021(8) 0.0036(9) 0.0094(9)
C34 0.0206(12) 0.0181(11) 0.0282(12) 0.0015(9) 0.0018(9) 0.0097(9)
C35 0.0229(12) 0.0244(12) 0.0245(12) -0.0006(9) 0.0037(9) 0.0101(10)
O24 0.0189(10) 0.0189(13) 0.0558(16) -0.0010(9) 0.0014(10) 0.0034(9)
C36 0.0264(18) 0.0203(17) 0.056(2) 0.0026(16) 0.0047(17) -0.0034(13)
C37 0.0284(15) 0.0306(15) 0.067(2) 0.0072(15) -0.0053(15) 0.0016(12)
O24B 0.021(7) 0.019(7) 0.057(8) 0.002(7) -0.006(7) 0.003(6)
C36B 0.024(6) 0.020(6) 0.056(6) 0.006(6) -0.007(6) 0.002(6)
C37B 0.038(9) 0.031(10) 0.058(11) 0.005(10) 0.004(8) -0.001(8)

loop_
_atom_type_symbol
_atom_type_description
_atom_type_scat_dispersion_real
_atom_type_scat_dispersion_imag
_atom_type_scat_source
C C 0.0033 0.0016 'International Tables Vol C Tables 4.2.6.8 and 6.1.1.4'
H H 0.0000 0.0000 'International Tables Vol C Tables 4.2.6.8 and 6.1.1.4'
N N 0.0061 0.0033 'International Tables Vol C Tables 4.2.6.8 and 6.1.1.4'
O O 0.0106 0.0060 'International Tables Vol C Tables 4.2.6.8 and 6.1.1.4'

loop_
_geom_angle_atom_site_label_1
_geom_angle_atom_site_label_2
_geom_angle_atom_site_label_3
_geom_angle
_geom_angle_site_symmetry_1
_geom_angle_site_symmetry_3
_geom_angle_publ_flag
C12 C1 C2 112.45(18) . . ?
N3 C2 C1 112.37(18) . . ?
C3 N3 C2 127.34(19) . . ?
O1 C3 N3 123.3(2) . . ?
O1 C3 C5 116.39(19) . . ?
N3 C3 C5 120.31(19) . . ?
O2 C5 C13 107.86(17) . . ?
O2 C5 C15 104.26(17) . . ?
C13 C5 C15 111.45(18) . . ?
O2 C5 C3 108.02(17) . . ?
C13 C5 C3 113.81(18) . . ?
C15 C5 C3 110.88(18) . . ?
C14 N6 C13 109.22(19) . . ?
C8 C7 C14 117.3(2) . . ?
C7 C8 C9 121.6(2) . . ?
C10 C9 C8 121.1(2) . . ?
C9 C10 C11 118.4(2) . . ?
C14 C11 C10 119.3(2) . . ?
C14 C11 C12 107.6(2) . . ?
C10 C11 C12 133.0(2) . . ?
C13 C12 C11 105.9(2) . . ?
C13 C12 C1 128.0(2) . . ?
C11 C12 C1 126.1(2) . . ?
C12 C13 N6 109.7(2) . . ?
C12 C13 C5 132.8(2) . . ?
N6 C13 C5 117.45(19) . . ?
N6 C14 C7 130.3(2) . . ?
N6 C14 C11 107.5(2) . . ?
C7 C14 C11 122.2(2) . . ?
O3 C15 O4 124.3(2) . . ?
O3 C15 O4B 111.9(12) . . ?
O3 C15 C5 122.5(2) . . ?
O4 C15 C5 113.06(19) . . ?
O4B C15 C5 119.5(12) . . ?
C15 O4 C16 117.2(2) . . ?
C17 C16 O4 112.3(3) . . ?
C15 O4B C16B 156(2) . . ?
C17B C16B O4B 97(2) . . ?
C32 C21 C22 113.40(18) . . ?
N23 C22 C21 112.66(18) . . ?
C24 N23 C22 126.63(19) . . ?
O21 C24 N23 124.1(2) . . ?
O21 C24 C25 117.20(19) . . ?
N23 C24 C25 118.67(18) . . ?
O22 C25 C33 108.70(17) . . ?
O22 C25 C35 105.58(17) . . ?
C33 C25 C35 111.46(17) . . ?
O22 C25 C24 108.88(17) . . ?
C33 C25 C24 110.54(17) . . ?
C35 C25 C24 111.50(17) . . ?
C34 N26 C33 109.12(18) . . ?
C28 C27 C34 117.1(2) . . ?
C27 C28 C29 121.8(2) . . ?
C30 C29 C28 121.0(2) . . ?
C29 C30 C31 118.7(2) . . ?
C34 C31 C30 119.1(2) . . ?
C34 C31 C32 107.54(18) . . ?
C30 C31 C32 133.4(2) . . ?
C33 C32 C31 106.29(18) . . ?
C33 C32 C21 128.2(2) . . ?
C31 C32 C21 125.47(19) . . ?
C32 C33 N26 109.77(19) . . ?
C32 C33 C25 131.6(2) . . ?
N26 C33 C25 118.58(18) . . ?
N26 C34 C27 130.3(2) . . ?
N26 C34 C31 107.26(19) . . ?
C27 C34 C31 122.4(2) . . ?
O23 C35 O24 124.4(2) . . ?
O23 C35 O24B 131.9(13) . . ?
O23 C35 C25 125.0(2) . . ?
O24 C35 C25 110.51(19) . . ?
O24B C35 C25 99.9(12) . . ?
C35 O24 C36 115.1(3) . . ?
C37 C36 O24 107.4(3) . . ?
C35 O24B C36B 89(2) . . ?
C37B C36B O24B 101(2) . . ?

loop_
_geom_bond_atom_site_label_1
_geom_bond_atom_site_label_2
_geom_bond_distance
_geom_bond_site_symmetry_2
_geom_bond_publ_flag
O1 C3 1.239(3) . ?
O2 C5 1.420(3) . ?
O3 C15 1.201(3) . ?
C1 C12 1.497(3) . ?
C1 C2 1.517(3) . ?
C2 N3 1.463(3) . ?
N3 C3 1.316(3) . ?
C3 C5 1.549(3) . ?
C5 C13 1.504(3) . ?
C5 C15 1.539(3) . ?
N6 C14 1.371(3) . ?
N6 C13 1.378(3) . ?
C7 C8 1.379(4) . ?
C7 C14 1.396(3) . ?
C8 C9 1.399(4) . ?
C9 C10 1.385(3) . ?
C10 C11 1.408(3) . ?
C11 C14 1.402(3) . ?
C11 C12 1.439(3) . ?
C12 C13 1.374(3) . ?
C15 O4 1.318(3) . ?
C15 O4B 1.36(3) . ?
O4 C16 1.472(3) . ?
C16 C17 1.461(5) . ?
O4B C16B 1.55(2) . ?
C16B C17B 1.49(2) . ?
O21 C24 1.234(2) . ?
O22 C25 1.412(3) . ?
O23 C35 1.193(3) . ?
C21 C32 1.499(3) . ?
C21 C22 1.524(3) . ?
C22 N23 1.465(3) . ?
N23 C24 1.324(3) . ?
C24 C25 1.549(3) . ?
C25 C33 1.506(3) . ?
C25 C35 1.548(3) . ?
N26 C34 1.373(3) . ?
N26 C33 1.383(3) . ?
C27 C28 1.374(3) . ?
C27 C34 1.398(3) . ?
C28 C29 1.401(3) . ?
C29 C30 1.380(3) . ?
C30 C31 1.404(3) . ?
C31 C34 1.403(3) . ?
C31 C32 1.440(3) . ?
C32 C33 1.362(3) . ?
C35 O24 1.317(3) . ?
C35 O24B 1.45(4) . ?
O24 C36 1.479(3) . ?
C36 C37 1.451(5) . ?
O24B C36B 1.48(2) . ?
C36B C37B 1.44(2) . ?

loop_
_geom_hbond_atom_site_label_D
_geom_hbond_atom_site_label_H
_geom_hbond_atom_site_label_A
_geom_hbond_distance_DH
_geom_hbond_distance_HA
_geom_hbond_distance_DA
_geom_hbond_angle_DHA
_geom_hbond_site_symmetry_A
O2 H2 O1 0.86(2) 1.99(3) 2.560(2) 123(2) .
N3 H3 O1 0.839(17) 2.090(18) 2.922(2) 171(2) 2_665
N6 H6 O3 0.847(17) 2.09(2) 2.866(3) 151(2) 2_775
O22 H22 O21 0.85(2) 2.03(3) 2.582(2) 122(2) .
O22 H22 O1 0.85(2) 2.23(3) 2.815(2) 126(2) 1_556
N23 H23 O21 0.843(17) 2.083(18) 2.926(2) 178(2) 2_666
